data_1516956
loop_
_publ_author_name
'Zhao-Hao Li'
'Dong-Feng Hong'
'Li-Ping Xue'
'Wei-Jun Fu'
'Bang-Tun Zhao'

_publ_section_title
;
 Two lanthanide-bound 1H-benzotriazole polymers: New potential
 metal-organic scaffold for solid-phase organic chemistry
;
_journal_name_full
;
Inorganica Chimica Acta
;
_journal_page_first 239
_journal_page_last 242
_journal_volume 400
_journal_year 2013
_chemical_formula_sum 'C9 H10 Ho N3 O9'
_chemical_formula_weight 469.13
_space_group_IT_number 2
_symmetry_cell_setting triclinic
_symmetry_space_group_name_Hall '-P 1'
_symmetry_space_group_name_H-M 'P -1'
_atom_sites_solution_hydrogens geom
_atom_sites_solution_primary direct
_atom_sites_solution_secondary difmap
_cell_angle_alpha 66.760(2)
_cell_angle_beta 72.957(2)
_cell_angle_gamma 83.524(2)
_cell_formula_units_Z 2
_cell_length_a 8.0180(19)
_cell_length_b 9.348(2)
_cell_length_c 10.090(2)
_cell_measurement_reflns_used 4710
_cell_measurement_temperature 296(2)
_cell_measurement_theta_max 28.20
_cell_measurement_theta_min 2.37
_cell_volume 664.4(2)
_computing_cell_refinement 'Bruker SMART'
_computing_data_collection 'Bruker SMART'
_computing_data_reduction 'Bruker SAINT'
_computing_molecular_graphics 'Bruker SHELXTL'
_computing_publication_material 'Bruker SHELXTL'
_computing_structure_refinement 'SHELXL-97 (Sheldrick, 1997)'
_computing_structure_solution 'SHELXS-97 (Sheldrick, 1990)'
_diffrn_ambient_temperature 296(2)
_diffrn_measured_fraction_theta_full 0.981
_diffrn_measured_fraction_theta_max 0.981
_diffrn_measurement_device_type 'CCD area detector'
_diffrn_measurement_method 'phi and omega scans'
_diffrn_radiation_monochromator graphite
_diffrn_radiation_source 'fine-focus sealed tube'
_diffrn_radiation_type MoK\a
_diffrn_radiation_wavelength 0.71073
_diffrn_reflns_av_R_equivalents 0.0122
_diffrn_reflns_av_sigmaI/netI 0.0180
_diffrn_reflns_limit_h_max 9
_diffrn_reflns_limit_h_min -9
_diffrn_reflns_limit_k_max 11
_diffrn_reflns_limit_k_min -11
_diffrn_reflns_limit_l_max 12
_diffrn_reflns_limit_l_min -12
_diffrn_reflns_number 4869
_diffrn_reflns_theta_full 25.50
_diffrn_reflns_theta_max 25.50
_diffrn_reflns_theta_min 2.37
_diffrn_standards_decay_% 0
_diffrn_standards_interval_count 0
_diffrn_standards_interval_time 0
_diffrn_standards_number 0
_exptl_absorpt_coefficient_mu 6.009
_exptl_absorpt_correction_T_max 0.3651
_exptl_absorpt_correction_T_min 0.2345
_exptl_absorpt_correction_type multi-scan
_exptl_absorpt_process_details sadabs
_exptl_crystal_colour yellow
_exptl_crystal_density_diffrn 2.345
_exptl_crystal_density_method 'not measured'
_exptl_crystal_description block
_exptl_crystal_F_000 448
_exptl_crystal_size_max 0.34
_exptl_crystal_size_mid 0.30
_exptl_crystal_size_min 0.21
_refine_diff_density_max 0.574
_refine_diff_density_min -0.607
_refine_diff_density_rms 0.078
_refine_ls_extinction_method none
_refine_ls_goodness_of_fit_ref 1.085
_refine_ls_hydrogen_treatment mixed
_refine_ls_matrix_type full
_refine_ls_number_parameters 205
_refine_ls_number_reflns 2426
_refine_ls_number_restraints 0
_refine_ls_restrained_S_all 1.085
_refine_ls_R_factor_all 0.0147
_refine_ls_R_factor_gt 0.0141
_refine_ls_shift/su_max 0.002
_refine_ls_shift/su_mean 0.000
_refine_ls_structure_factor_coef Fsqd
_refine_ls_weighting_details 'calc w=1/[\s^2^(Fo^2^)+(0.0154P)^2^+0.5518P] where P=(Fo^2^+2Fc^2^)/3'
_refine_ls_weighting_scheme calc
_refine_ls_wR_factor_gt 0.0332
_refine_ls_wR_factor_ref 0.0335
_reflns_number_gt 2365
_reflns_number_total 2426
_reflns_threshold_expression >2sigma(I)
_cod_data_source_file ICA-2013-400-239-243-2.cif
_cod_data_source_block b
_cod_original_cell_volume 664.4(3)
_cod_original_sg_symbol_H-M P-1
_cod_database_code 1516956

loop_
_symmetry_equiv_pos_as_xyz
'x, y, z'
'-x, -y, -z'

loop_
_atom_site_label
_atom_site_type_symbol
_atom_site_fract_x
_atom_site_fract_y
_atom_site_fract_z
_atom_site_U_iso_or_equiv
_atom_site_adp_type
_atom_site_occupancy
_atom_site_symmetry_multiplicity
_atom_site_calc_flag
_atom_site_refinement_flags
Ho1 Ho 1.121886(14) 0.947392(13) 0.704978(12) 0.01398(5) Uani 1 1 d .
N1 N 0.5385(3) 0.2821(3) 0.9773(3) 0.0277(6) Uani 1 1 d .
N2 N 0.4495(3) 0.1895(3) 0.9541(3) 0.0283(6) Uani 1 1 d .
N3 N 0.4829(3) 0.2280(3) 0.8050(3) 0.0251(5) Uani 1 1 d .
H3 H 0.4382 0.1820 0.7645 0.030 Uiso 1 1 calc R
O1 O 0.9997(3) 0.7356(2) 0.7025(2) 0.0253(4) Uani 1 1 d .
O2 O 0.9365(3) 0.8425(2) 0.4839(2) 0.0259(4) Uani 1 1 d .
O3 O 1.0080(3) 0.8279(2) 0.9685(2) 0.0230(4) Uani 1 1 d .
O4 O 1.3204(2) 0.9279(2) 0.4807(2) 0.0211(4) Uani 1 1 d .
O5 O 1.3245(3) 0.7403(2) 0.7847(2) 0.0285(5) Uani 1 1 d .
H5W H 1.3831 0.7449 0.8398 0.052(12) Uiso 1 1 d R
H6W H 1.2892 0.6475 0.8160 0.041(11) Uiso 1 1 d R
O6 O 1.1051(3) 1.1270(2) 0.8208(2) 0.0238(4) Uani 1 1 d .
O7 O 1.3989(2) 1.0595(2) 0.6485(2) 0.0233(4) Uani 1 1 d .
O8 O 0.8128(3) 0.9975(3) 0.7696(2) 0.0295(5) Uani 1 1 d .
H3W H 0.7696 1.0403 0.6965 0.043(11) Uiso 1 1 d R
H4W H 0.7321 0.9533 0.8467 0.045(11) Uiso 1 1 d R
O9 O 0.1739(4) 0.4671(3) 0.8513(4) 0.0662(9) Uani 1 1 d .
H1W H 0.1241 0.3833 0.9168 0.086(18) Uiso 1 1 d R
H2W H 0.0759 0.5072 0.8709 0.13(3) Uiso 1 1 d R
C1 C 0.6320(4) 0.3846(3) 0.8394(3) 0.0215(6) Uani 1 1 d .
C2 C 0.5969(4) 0.3494(3) 0.7275(3) 0.0205(6) Uani 1 1 d .
C3 C 0.6721(4) 0.4341(3) 0.5740(3) 0.0252(6) Uani 1 1 d .
H3A H 0.6519 0.4082 0.5001 0.030 Uiso 1 1 calc R
C4 C 0.7770(4) 0.5573(3) 0.5397(3) 0.0230(6) Uani 1 1 d .
H4 H 0.8267 0.6181 0.4395 0.028 Uiso 1 1 calc R
C5 C 0.8122(3) 0.5950(3) 0.6534(3) 0.0188(6) Uani 1 1 d .
C6 C 0.7432(4) 0.5082(3) 0.8034(3) 0.0219(6) Uani 1 1 d .
H6 H 0.7690 0.5303 0.8774 0.026 Uiso 1 1 calc R
C7 C 0.9235(3) 0.7335(3) 0.6096(3) 0.0183(6) Uani 1 1 d .
C8 C 1.4771(3) 0.9615(3) 0.4519(3) 0.0173(5) Uani 1 1 d .
C9 C 0.9724(3) 0.9133(3) 1.0431(3) 0.0180(6) Uani 1 1 d .

loop_
_atom_site_aniso_label
_atom_site_aniso_U_11
_atom_site_aniso_U_22
_atom_site_aniso_U_33
_atom_site_aniso_U_23
_atom_site_aniso_U_13
_atom_site_aniso_U_12
Ho1 0.01402(7) 0.01643(7) 0.01184(7) -0.00628(5) -0.00114(5) -0.00435(5)
N1 0.0295(14) 0.0282(14) 0.0248(13) -0.0071(11) -0.0062(11) -0.0118(11)
N2 0.0286(14) 0.0256(13) 0.0281(14) -0.0074(11) -0.0041(11) -0.0103(11)
N3 0.0258(13) 0.0254(13) 0.0293(14) -0.0133(11) -0.0077(11) -0.0086(10)
O1 0.0304(11) 0.0233(11) 0.0250(11) -0.0070(9) -0.0109(9) -0.0095(9)
O2 0.0299(11) 0.0211(10) 0.0197(10) -0.0003(9) -0.0051(9) -0.0057(9)
O3 0.0352(12) 0.0177(10) 0.0164(10) -0.0092(8) -0.0023(8) -0.0038(8)
O4 0.0156(10) 0.0322(11) 0.0195(10) -0.0138(9) -0.0025(8) -0.0067(8)
O5 0.0300(11) 0.0268(12) 0.0291(11) -0.0076(10) -0.0134(9) 0.0012(9)
O6 0.0311(11) 0.0233(10) 0.0147(10) -0.0088(8) 0.0031(8) -0.0094(9)
O7 0.0172(10) 0.0335(11) 0.0240(10) -0.0194(9) 0.0021(8) -0.0080(8)
O8 0.0170(10) 0.0420(13) 0.0226(11) -0.0064(10) -0.0029(9) -0.0018(9)
O9 0.0530(19) 0.0258(14) 0.113(3) -0.0055(16) -0.0392(18) -0.0068(13)
C1 0.0222(14) 0.0238(15) 0.0180(14) -0.0052(12) -0.0058(11) -0.0071(11)
C2 0.0202(14) 0.0189(14) 0.0252(15) -0.0092(12) -0.0079(12) -0.0028(11)
C3 0.0286(16) 0.0307(16) 0.0220(15) -0.0128(13) -0.0098(12) -0.0034(13)
C4 0.0276(15) 0.0246(15) 0.0155(14) -0.0061(12) -0.0037(12) -0.0059(12)
C5 0.0181(13) 0.0187(14) 0.0202(14) -0.0059(12) -0.0067(11) -0.0036(11)
C6 0.0272(15) 0.0226(14) 0.0192(14) -0.0083(12) -0.0077(12) -0.0075(12)
C7 0.0172(13) 0.0170(13) 0.0193(14) -0.0074(12) -0.0018(11) -0.0018(10)
C8 0.0172(14) 0.0181(13) 0.0140(13) -0.0039(11) -0.0015(10) -0.0054(10)
C9 0.0167(13) 0.0217(15) 0.0165(13) -0.0079(12) -0.0040(11) -0.0023(11)

loop_
_atom_type_symbol
_atom_type_description
_atom_type_scat_dispersion_real
_atom_type_scat_dispersion_imag
_atom_type_scat_source
C C 0.0033 0.0016 'International Tables Vol C Tables 4.2.6.8 and 6.1.1.4'
H H 0.0000 0.0000 'International Tables Vol C Tables 4.2.6.8 and 6.1.1.4'
N N 0.0061 0.0033 'International Tables Vol C Tables 4.2.6.8 and 6.1.1.4'
O O 0.0106 0.0060 'International Tables Vol C Tables 4.2.6.8 and 6.1.1.4'
Ho Ho -0.2175 4.6783 'International Tables Vol C Tables 4.2.6.8 and 6.1.1.4'

loop_
_geom_angle_atom_site_label_1
_geom_angle_atom_site_label_2
_geom_angle_atom_site_label_3
_geom_angle
_geom_angle_site_symmetry_1
_geom_angle_site_symmetry_3
O2 Ho1 O1 106.41(7) 2_776 .
O2 Ho1 O6 83.83(7) 2_776 .
O1 Ho1 O6 147.74(7) . .
O2 Ho1 O3 137.47(7) 2_776 .
O1 Ho1 O3 84.31(7) . .
O6 Ho1 O3 68.82(6) . .
O2 Ho1 O7 88.41(7) 2_776 .
O1 Ho1 O7 140.64(7) . .
O6 Ho1 O7 68.26(7) . .
O3 Ho1 O7 109.34(7) . .
O2 Ho1 O8 71.63(7) 2_776 .
O1 Ho1 O8 76.54(8) . .
O6 Ho1 O8 78.07(7) . .
O3 Ho1 O8 71.27(7) . .
O7 Ho1 O8 142.52(7) . .
O2 Ho1 O4 75.34(7) 2_776 .
O1 Ho1 O4 80.43(7) . .
O6 Ho1 O4 131.75(6) . .
O3 Ho1 O4 146.91(7) . .
O7 Ho1 O4 68.13(6) . .
O8 Ho1 O4 131.86(7) . .
O2 Ho1 O5 147.02(7) 2_776 .
O1 Ho1 O5 77.45(7) . .
O6 Ho1 O5 110.69(7) . .
O3 Ho1 O5 75.05(7) . .
O7 Ho1 O5 71.30(7) . .
O8 Ho1 O5 138.96(7) . .
O4 Ho1 O5 73.06(7) . .
N2 N1 C1 108.1(2) . .
N1 N2 N3 108.9(2) . .
N2 N3 C2 110.8(2) . .
N2 N3 H3 124.6 . .
C2 N3 H3 124.6 . .
C7 O1 Ho1 127.93(17) . .
C7 O2 Ho1 162.65(19) . 2_776
C9 O3 Ho1 118.12(17) . .
C8 O4 Ho1 117.64(16) . .
Ho1 O5 H5W 119.3 . .
Ho1 O5 H6W 117.3 . .
H5W O5 H6W 108.8 . .
C9 O6 Ho1 118.58(17) 2_777 .
C8 O7 Ho1 119.00(16) 2_876 .
Ho1 O8 H3W 115.4 . .
Ho1 O8 H4W 131.6 . .
H3W O8 H4W 108.5 . .
H1W O9 H2W 84.7 . .
N1 C1 C2 108.3(2) . .
N1 C1 C6 130.4(3) . .
C2 C1 C6 121.4(3) . .
N3 C2 C1 103.9(2) . .
N3 C2 C3 134.0(3) . .
C1 C2 C3 122.1(3) . .
C4 C3 C2 116.2(3) . .
C4 C3 H3A 121.9 . .
C2 C3 H3A 121.9 . .
C3 C4 C5 122.0(3) . .
C3 C4 H4 119.0 . .
C5 C4 H4 119.0 . .
C6 C5 C4 121.4(2) . .
C6 C5 C7 118.8(2) . .
C4 C5 C7 119.8(2) . .
C5 C6 C1 116.8(2) . .
C5 C6 H6 121.6 . .
C1 C6 H6 121.6 . .
O2 C7 O1 122.9(2) . .
O2 C7 C5 119.1(2) . .
O1 C7 C5 117.9(2) . .
O4 C8 O7 126.3(2) . 2_876
O4 C8 C8 117.1(3) . 2_876
O7 C8 C8 116.6(3) 2_876 2_876
O6 C9 O3 126.6(2) 2_777 .
O6 C9 C9 116.6(3) 2_777 2_777
O3 C9 C9 116.8(3) . 2_777

loop_
_geom_bond_atom_site_label_1
_geom_bond_atom_site_label_2
_geom_bond_distance
_geom_bond_site_symmetry_2
Ho1 O2 2.2520(19) 2_776
Ho1 O1 2.3178(19) .
Ho1 O6 2.3679(19) .
Ho1 O3 2.3696(19) .
Ho1 O7 2.3804(19) .
Ho1 O8 2.412(2) .
Ho1 O4 2.4159(19) .
Ho1 O5 2.421(2) .
N1 N2 1.308(3) .
N1 C1 1.384(4) .
N2 N3 1.350(4) .
N3 C2 1.360(4) .
N3 H3 0.8600 .
O1 C7 1.266(3) .
O2 C7 1.259(3) .
O2 Ho1 2.2520(19) 2_776
O3 C9 1.258(3) .
O4 C8 1.251(3) .
O5 H5W 0.8416 .
O5 H6W 0.8488 .
O6 C9 1.249(3) 2_777
O7 C8 1.256(3) 2_876
O8 H3W 0.8425 .
O8 H4W 0.8403 .
O9 H1W 0.8468 .
O9 H2W 0.8359 .
C1 C2 1.401(4) .
C1 C6 1.405(4) .
C2 C3 1.408(4) .
C3 C4 1.373(4) .
C3 H3A 0.9300 .
C4 C5 1.433(4) .
C4 H4 0.9300 .
C5 C6 1.378(4) .
C5 C7 1.499(4) .
C6 H6 0.9300 .
C8 O7 1.256(3) 2_876
C8 C8 1.554(5) 2_876
C9 O6 1.249(3) 2_777
C9 C9 1.550(5) 2_777

loop_
_geom_hbond_atom_site_label_D
_geom_hbond_atom_site_label_H
_geom_hbond_atom_site_label_A
_geom_hbond_distance_DH
_geom_hbond_distance_HA
_geom_hbond_distance_DA
_geom_hbond_angle_DHA
_geom_hbond_site_symmetry_A
N3 H3 O7 0.86 2.03 2.874(3) 165.0 1_445
N3 H3 O6 0.86 2.63 3.215(3) 126.5 1_445
O5 H5W N1 0.84 2.03 2.848(3) 162.4 2_767
O5 H6W O9 0.85 1.87 2.702(3) 164.9 1_655
O8 H3W O4 0.84 2.02 2.834(3) 161.1 2_776
O8 H4W N2 0.84 2.13 2.966(3) 171.5 2_667
O9 H1W O3 0.85 2.08 2.904(3) 165.7 2_667
O9 H2W O1 0.84 2.30 2.823(3) 121.4 1_455

loop_
_geom_torsion_atom_site_label_1
_geom_torsion_atom_site_label_2
_geom_torsion_atom_site_label_3
_geom_torsion_atom_site_label_4
_geom_torsion
_geom_torsion_site_symmetry_1
_geom_torsion_site_symmetry_4
C1 N1 N2 N3 0.4(3) . .
N1 N2 N3 C2 -0.1(3) . .
O2 Ho1 O1 C7 3.8(2) 2_776 .
O6 Ho1 O1 C7 108.6(2) . .
O3 Ho1 O1 C7 141.7(2) . .
O7 Ho1 O1 C7 -104.5(2) . .
O8 Ho1 O1 C7 69.7(2) . .
O4 Ho1 O1 C7 -67.8(2) . .
O5 Ho1 O1 C7 -142.4(2) . .
O2 Ho1 O3 C9 -45.4(2) 2_776 .
O1 Ho1 O3 C9 -153.5(2) . .
O6 Ho1 O3 C9 8.25(18) . .
O7 Ho1 O3 C9 64.4(2) . .
O8 Ho1 O3 C9 -75.9(2) . .
O4 Ho1 O3 C9 143.77(18) . .
O5 Ho1 O3 C9 128.0(2) . .
O2 Ho1 O4 C8 104.6(2) 2_776 .
O1 Ho1 O4 C8 -145.5(2) . .
O6 Ho1 O4 C8 37.1(2) . .
O3 Ho1 O4 C8 -81.8(2) . .
O7 Ho1 O4 C8 10.40(18) . .
O8 Ho1 O4 C8 152.44(18) . .
O5 Ho1 O4 C8 -65.78(19) . .
O2 Ho1 O6 C9 137.9(2) 2_776 2_777
O1 Ho1 O6 C9 26.8(3) . 2_777
O3 Ho1 O6 C9 -8.86(19) . 2_777
O7 Ho1 O6 C9 -131.3(2) . 2_777
O8 Ho1 O6 C9 65.5(2) . 2_777
O4 Ho1 O6 C9 -158.01(18) . 2_777
O5 Ho1 O6 C9 -72.6(2) . 2_777
O2 Ho1 O7 C8 -84.9(2) 2_776 2_876
O1 Ho1 O7 C8 29.4(3) . 2_876
O6 Ho1 O7 C8 -168.9(2) . 2_876
O3 Ho1 O7 C8 134.56(19) . 2_876
O8 Ho1 O7 C8 -141.28(19) . 2_876
O4 Ho1 O7 C8 -10.11(19) . 2_876
O5 Ho1 O7 C8 68.6(2) . 2_876
N2 N1 C1 C2 -0.5(3) . .
N2 N1 C1 C6 178.2(3) . .
N2 N3 C2 C1 -0.2(3) . .
N2 N3 C2 C3 -179.3(3) . .
N1 C1 C2 N3 0.4(3) . .
C6 C1 C2 N3 -178.4(3) . .
N1 C1 C2 C3 179.6(3) . .
C6 C1 C2 C3 0.8(4) . .
N3 C2 C3 C4 176.6(3) . .
C1 C2 C3 C4 -2.4(4) . .
C2 C3 C4 C5 1.7(4) . .
C3 C4 C5 C6 0.5(4) . .
C3 C4 C5 C7 -178.3(3) . .
C4 C5 C6 C1 -2.2(4) . .
C7 C5 C6 C1 176.6(2) . .
N1 C1 C6 C5 -177.0(3) . .
C2 C1 C6 C5 1.5(4) . .
Ho1 O2 C7 O1 -104.5(6) 2_776 .
Ho1 O2 C7 C5 75.0(7) 2_776 .
Ho1 O1 C7 O2 16.4(4) . .
Ho1 O1 C7 C5 -163.12(18) . .
C6 C5 C7 O2 -155.2(3) . .
C4 C5 C7 O2 23.7(4) . .
C6 C5 C7 O1 24.3(4) . .
C4 C5 C7 O1 -156.9(3) . .
Ho1 O4 C8 O7 170.9(2) . 2_876
Ho1 O4 C8 C8 -9.9(4) . 2_876
Ho1 O3 C9 O6 171.8(2) . 2_777
Ho1 O3 C9 C9 -7.2(4) . 2_777
